data_4037245
loop_
_publ_author_name
'Zhou, Quan'
'Zhang, Jing-Fan'
'Cao, Hui'
'Zhong, Rui'
'Hou, Xiu-Feng'

_publ_section_title
;
 Synthesis of o-Alkenylated 2-Arylbenzoxazoles via Rh-Catalyzed Oxidative
 Olefination of 2-Arylbenzoxazoles: Scope Investigation, Structural
 Features, and Mechanism Studies.
;
_journal_issue 24
_journal_name_full 'The Journal of organic chemistry'
_journal_page_first 12169
_journal_page_last 12180
_journal_paper_doi 10.1021/acs.joc.6b01836
_journal_volume 81
_journal_year 2016
_chemical_formula_sum 'C23 H19 N O'
_chemical_formula_weight 325.39
_space_group_crystal_system monoclinic
_space_group_IT_number 14
_space_group_name_Hall '-P 2ybc'
_space_group_name_H-M_alt 'P 1 21/c 1'
_atom_sites_solution_hydrogens geom
_audit_creation_method SHELXL-2014/7
_cell_angle_alpha 90
_cell_angle_beta 90.063(7)
_cell_angle_gamma 90
_cell_formula_units_Z 4
_cell_length_a 12.985(7)
_cell_length_b 4.030(2)
_cell_length_c 32.768(17)
_cell_measurement_reflns_used 1016
_cell_measurement_temperature 293(2)
_cell_measurement_theta_max 25.693
_cell_measurement_theta_min 2.486
_cell_volume 1714.7(15)
_computing_cell_refinement 'Bruker SMART'
_computing_data_collection 'Bruker SMART'
_computing_data_reduction 'Bruker SHELXTL'
_computing_molecular_graphics 'Bruker SHELXTL'
_computing_publication_material 'Bruker SHELXTL'
_computing_structure_refinement 'SHELXL-2014/7 (Sheldrick, 2014)'
_computing_structure_solution 'Bruker SHELXTL'
_diffrn_ambient_temperature 293(2)
_diffrn_measured_fraction_theta_full 0.995
_diffrn_measured_fraction_theta_max 0.994
_diffrn_measurement_device_type 'CCD area detector'
_diffrn_measurement_method 'phi and omega scans'
_diffrn_radiation_type MoK\a
_diffrn_radiation_wavelength 0.71073
_diffrn_reflns_av_R_equivalents 0.1059
_diffrn_reflns_av_unetI/netI 0.0914
_diffrn_reflns_Laue_measured_fraction_full 0.995
_diffrn_reflns_Laue_measured_fraction_max 0.994
_diffrn_reflns_limit_h_max 15
_diffrn_reflns_limit_h_min -16
_diffrn_reflns_limit_k_max 4
_diffrn_reflns_limit_k_min -4
_diffrn_reflns_limit_l_max 40
_diffrn_reflns_limit_l_min -31
_diffrn_reflns_number 7273
_diffrn_reflns_point_group_measured_fraction_full 0.995
_diffrn_reflns_point_group_measured_fraction_max 0.994
_diffrn_reflns_theta_full 25.242
_diffrn_reflns_theta_max 25.998
_diffrn_reflns_theta_min 1.568
_exptl_absorpt_coefficient_mu 0.077
_exptl_absorpt_correction_T_max 1.000
_exptl_absorpt_correction_T_min 0.429
_exptl_absorpt_correction_type multi-scan
_exptl_absorpt_process_details sadabs
_exptl_crystal_colour colorless
_exptl_crystal_density_diffrn 1.260
_exptl_crystal_description prism
_exptl_crystal_F_000 688
_exptl_crystal_size_max 0.600
_exptl_crystal_size_mid 0.400
_exptl_crystal_size_min 0.200
_refine_diff_density_max 0.276
_refine_diff_density_min -0.295
_refine_diff_density_rms 0.080
_refine_ls_extinction_method none
_refine_ls_goodness_of_fit_ref 0.910
_refine_ls_hydrogen_treatment constr
_refine_ls_matrix_type full
_refine_ls_number_parameters 228
_refine_ls_number_reflns 3322
_refine_ls_number_restraints 0
_refine_ls_restrained_S_all 0.910
_refine_ls_R_factor_all 0.1032
_refine_ls_R_factor_gt 0.0605
_refine_ls_shift/su_max 0.002
_refine_ls_shift/su_mean 0.000
_refine_ls_structure_factor_coef Fsqd
_refine_ls_weighting_details 'w=1/[\s^2^(Fo^2^)+(0.0732P)^2^] where P=(Fo^2^+2Fc^2^)/3'
_refine_ls_weighting_scheme calc
_refine_ls_wR_factor_gt 0.1319
_refine_ls_wR_factor_ref 0.1477
_reflns_Friedel_coverage 0.000
_reflns_number_gt 1941
_reflns_number_total 3322
_reflns_threshold_expression 'I > 2\s(I)'
_cod_data_source_file jo6b01836_si_002.cif
_cod_data_source_block a60523c
_cod_original_cell_volume 1714.9(16)
_cod_original_sg_symbol_H-M 'P 21/c'
_cod_database_code 4037245
_shelx_shelxl_version_number 2014/7
_shelx_space_group_comment
; 

The symmetry employed for this shelxl refinement is uniquely defined 

by the following loop, which should always be used as a source of 

symmetry information in preference to the above space-group names. 

They are only intended as comments. 

;
_shelx_estimated_absorpt_t_min 0.955
_shelx_estimated_absorpt_t_max 0.985

loop_
_space_group_symop_operation_xyz
'x, y, z'
'-x, y+1/2, -z+1/2'
'-x, -y, -z'
'x, -y-1/2, z-1/2'

loop_
_atom_site_label
_atom_site_type_symbol
_atom_site_fract_x
_atom_site_fract_y
_atom_site_fract_z
_atom_site_U_iso_or_equiv
_atom_site_adp_type
_atom_site_occupancy
_atom_site_site_symmetry_order
_atom_site_calc_flag
_atom_site_refinement_flags_posn
_atom_site_refinement_flags_adp
N1 N 0.29342(12) 0.8733(4) 0.18764(5) 0.0467(5) Uani 1 1 d . .
O1 O 0.30741(10) 1.1533(4) 0.12882(4) 0.0470(4) Uani 1 1 d . .
C1 C 0.24460(15) 1.0062(5) 0.15748(6) 0.0410(5) Uani 1 1 d . .
C2 C 0.39764(14) 0.9327(5) 0.17947(6) 0.0411(5) Uani 1 1 d . .
C3 C 0.48507(15) 0.8477(6) 0.20099(7) 0.0497(6) Uani 1 1 d . .
H3 H 0.4807 0.7324 0.2255 0.060 Uiso 1 1 calc R U
C4 C 0.57932(16) 0.9388(6) 0.18507(7) 0.0521(6) Uani 1 1 d . .
C5 C 0.58308(16) 1.1096(6) 0.14849(7) 0.0570(6) Uani 1 1 d . .
H5 H 0.6472 1.1698 0.1382 0.068 Uiso 1 1 calc R U
C6 C 0.49673(16) 1.1948(6) 0.12651(7) 0.0555(6) Uani 1 1 d . .
H6 H 0.5005 1.3084 0.1019 0.067 Uiso 1 1 calc R U
C7 C 0.40511(14) 1.1012(5) 0.14337(6) 0.0412(5) Uani 1 1 d . .
C8 C 0.13392(14) 1.0206(5) 0.15001(6) 0.0415(5) Uani 1 1 d . .
C9 C 0.09407(14) 0.9083(5) 0.11261(6) 0.0452(5) Uani 1 1 d . .
C10 C -0.01101(16) 0.9328(6) 0.10654(7) 0.0585(6) Uani 1 1 d . .
H10 H -0.0394 0.8601 0.0820 0.070 Uiso 1 1 calc R U
C11 C -0.07393(17) 1.0621(7) 0.13591(8) 0.0660(8) Uani 1 1 d . .
H11 H -0.1444 1.0771 0.1312 0.079 Uiso 1 1 calc R U
C12 C -0.03394(17) 1.1696(6) 0.17217(8) 0.0596(7) Uani 1 1 d . .
H12 H -0.0779 1.2570 0.1918 0.072 Uiso 1 1 calc R U
C13 C 0.06969(15) 1.1515(5) 0.18027(7) 0.0459(5) Uani 1 1 d . .
C14 C 0.16057(15) 0.7581(6) 0.08201(7) 0.0478(6) Uani 1 1 d . .
H14 H 0.2223 0.6695 0.0914 0.057 Uiso 1 1 calc R U
C15 C 0.14329(17) 0.7335(6) 0.04281(7) 0.0551(6) Uani 1 1 d . .
H15 H 0.0813 0.8199 0.0333 0.066 Uiso 1 1 calc R U
C16 C 0.21083(17) 0.5852(6) 0.01255(7) 0.0521(6) Uani 1 1 d . .
C17 C 0.30496(19) 0.4512(7) 0.02219(8) 0.0703(8) Uani 1 1 d . .
H17 H 0.3262 0.4509 0.0493 0.084 Uiso 1 1 calc R U
C18 C 0.3685(2) 0.3181(8) -0.00674(10) 0.0805(9) Uani 1 1 d . .
H18 H 0.4318 0.2290 0.0007 0.097 Uiso 1 1 calc R U
C19 C 0.3378(3) 0.3171(8) -0.04682(10) 0.0852(9) Uani 1 1 d . .
H19 H 0.3804 0.2279 -0.0668 0.102 Uiso 1 1 calc R U
C20 C 0.2457(3) 0.4461(8) -0.05700(8) 0.0851(9) Uani 1 1 d . .
H20 H 0.2250 0.4444 -0.0842 0.102 Uiso 1 1 calc R U
C21 C 0.1819(2) 0.5798(7) -0.02812(7) 0.0685(8) Uani 1 1 d . .
H21 H 0.1187 0.6677 -0.0359 0.082 Uiso 1 1 calc R U
C22 C 0.11073(16) 1.2727(7) 0.22011(7) 0.0578(6) Uani 1 1 d . .
H22A H 0.0563 1.3762 0.2353 0.087 Uiso 1 1 calc R U
H22B H 0.1646 1.4309 0.2153 0.087 Uiso 1 1 calc R U
H22C H 0.1377 1.0888 0.2354 0.087 Uiso 1 1 calc R U
C23 C 0.67641(17) 0.8522(7) 0.20760(9) 0.0748(8) Uani 1 1 d . .
H23A H 0.7002 1.0425 0.2225 0.112 Uiso 1 1 calc R U
H23B H 0.7282 0.7846 0.1884 0.112 Uiso 1 1 calc R U
H23C H 0.6629 0.6739 0.2263 0.112 Uiso 1 1 calc R U

loop_
_atom_site_aniso_label
_atom_site_aniso_U_11
_atom_site_aniso_U_22
_atom_site_aniso_U_33
_atom_site_aniso_U_23
_atom_site_aniso_U_13
_atom_site_aniso_U_12
N1 0.0462(10) 0.0480(12) 0.0460(10) 0.0074(9) 0.0020(8) -0.0016(8)
O1 0.0437(8) 0.0540(10) 0.0432(8) 0.0096(7) 0.0020(6) -0.0006(7)
C1 0.0466(12) 0.0389(12) 0.0374(11) 0.0045(10) 0.0067(9) -0.0010(9)
C2 0.0430(12) 0.0401(13) 0.0404(11) -0.0014(10) 0.0028(9) 0.0013(9)
C3 0.0491(13) 0.0552(15) 0.0449(12) 0.0034(11) -0.0054(10) 0.0054(11)
C4 0.0446(13) 0.0527(15) 0.0589(14) -0.0082(13) -0.0038(10) 0.0029(11)
C5 0.0431(13) 0.0641(17) 0.0639(15) -0.0080(14) 0.0070(11) -0.0031(11)
C6 0.0500(13) 0.0664(17) 0.0502(13) 0.0060(13) 0.0094(10) -0.0012(11)
C7 0.0371(11) 0.0419(13) 0.0446(12) -0.0014(11) 0.0006(9) 0.0039(9)
C8 0.0396(11) 0.0388(12) 0.0460(12) 0.0062(10) 0.0017(9) -0.0016(9)
C9 0.0431(12) 0.0427(13) 0.0499(13) 0.0058(11) -0.0001(9) -0.0010(10)
C10 0.0481(13) 0.0715(18) 0.0558(14) 0.0009(14) -0.0066(11) -0.0027(12)
C11 0.0375(12) 0.091(2) 0.0697(17) -0.0013(16) -0.0002(11) 0.0021(12)
C12 0.0499(14) 0.0648(17) 0.0641(16) -0.0038(14) 0.0138(11) 0.0025(12)
C13 0.0431(12) 0.0443(14) 0.0501(13) 0.0045(11) 0.0061(9) -0.0028(10)
C14 0.0491(13) 0.0450(14) 0.0493(13) 0.0048(11) -0.0020(10) 0.0019(10)
C15 0.0555(14) 0.0573(16) 0.0525(14) 0.0047(13) -0.0041(11) 0.0066(11)
C16 0.0613(14) 0.0466(15) 0.0484(14) 0.0019(12) 0.0022(11) -0.0041(11)
C17 0.0755(17) 0.075(2) 0.0601(16) -0.0015(15) 0.0056(13) 0.0146(15)
C18 0.0782(18) 0.075(2) 0.088(2) -0.0065(18) 0.0163(16) 0.0077(15)
C19 0.104(2) 0.068(2) 0.084(2) -0.0213(18) 0.0405(19) -0.0183(18)
C20 0.119(2) 0.083(2) 0.0526(16) -0.0159(17) 0.0148(17) -0.025(2)
C21 0.0823(17) 0.071(2) 0.0526(15) -0.0026(14) 0.0023(13) -0.0120(15)
C22 0.0587(14) 0.0596(16) 0.0552(14) -0.0060(13) 0.0102(11) -0.0035(12)
C23 0.0503(14) 0.086(2) 0.088(2) 0.0040(17) -0.0110(13) 0.0064(13)

loop_
_atom_type_symbol
_atom_type_description
_atom_type_scat_dispersion_real
_atom_type_scat_dispersion_imag
_atom_type_scat_source
C C 0.0033 0.0016 'International Tables Vol C Tables 4.2.6.8 and 6.1.1.4'
H H 0.0000 0.0000 'International Tables Vol C Tables 4.2.6.8 and 6.1.1.4'
N N 0.0061 0.0033 'International Tables Vol C Tables 4.2.6.8 and 6.1.1.4'
O O 0.0106 0.0060 'International Tables Vol C Tables 4.2.6.8 and 6.1.1.4'

loop_
_geom_angle_atom_site_label_1
_geom_angle_atom_site_label_2
_geom_angle_atom_site_label_3
_geom_angle
C1 N1 C2 104.88(17)
C7 O1 C1 104.20(16)
N1 C1 O1 114.20(18)
N1 C1 C8 128.92(18)
O1 C1 C8 116.89(17)
C7 C2 C3 120.44(19)
C7 C2 N1 108.64(17)
C3 C2 N1 130.9(2)
C2 C3 C4 118.0(2)
C3 C4 C5 119.5(2)
C3 C4 C23 119.8(2)
C5 C4 C23 120.8(2)
C6 C5 C4 123.3(2)
C7 C6 C5 115.4(2)
C6 C7 C2 123.3(2)
C6 C7 O1 128.6(2)
C2 C7 O1 108.08(17)
C13 C8 C9 121.36(19)
C13 C8 C1 118.94(19)
C9 C8 C1 119.70(18)
C10 C9 C8 117.7(2)
C10 C9 C14 121.1(2)
C8 C9 C14 121.11(18)
C11 C10 C9 121.1(2)
C10 C11 C12 120.4(2)
C11 C12 C13 121.5(2)
C12 C13 C8 117.9(2)
C12 C13 C22 120.1(2)
C8 C13 C22 122.06(19)
C15 C14 C9 127.4(2)
C14 C15 C16 126.8(2)
C17 C16 C21 117.1(2)
C17 C16 C15 122.9(2)
C21 C16 C15 120.0(2)
C18 C17 C16 122.2(3)
C17 C18 C19 119.4(3)
C20 C19 C18 119.5(3)
C19 C20 C21 121.3(3)
C20 C21 C16 120.6(3)

loop_
_geom_bond_atom_site_label_1
_geom_bond_atom_site_label_2
_geom_bond_distance
N1 C1 1.290(2)
N1 C2 1.401(2)
O1 C7 1.371(2)
O1 C1 1.379(2)
C1 C8 1.459(3)
C2 C7 1.368(3)
C2 C3 1.379(3)
C3 C4 1.381(3)
C4 C5 1.383(3)
C4 C23 1.502(3)
C5 C6 1.375(3)
C6 C7 1.365(3)
C8 C13 1.400(3)
C8 C9 1.405(3)
C9 C10 1.382(3)
C9 C14 1.456(3)
C10 C11 1.366(3)
C11 C12 1.367(3)
C12 C13 1.373(3)
C13 C22 1.492(3)
C14 C15 1.308(3)
C15 C16 1.453(3)
C16 C17 1.373(3)
C16 C21 1.385(3)
C17 C18 1.367(4)
C18 C19 1.372(4)
C19 C20 1.346(4)
C20 C21 1.368(4)

loop_
_geom_torsion_atom_site_label_1
_geom_torsion_atom_site_label_2
_geom_torsion_atom_site_label_3
_geom_torsion_atom_site_label_4
_geom_torsion
C2 N1 C1 O1 0.2(2)
C2 N1 C1 C8 -179.8(2)
C7 O1 C1 N1 0.3(2)
C7 O1 C1 C8 -179.73(18)
C1 N1 C2 C7 -0.6(2)
C1 N1 C2 C3 -179.9(2)
C7 C2 C3 C4 0.3(3)
N1 C2 C3 C4 179.5(2)
C2 C3 C4 C5 -0.1(3)
C2 C3 C4 C23 179.8(2)
C3 C4 C5 C6 -0.2(4)
C23 C4 C5 C6 179.8(2)
C4 C5 C6 C7 0.4(4)
C5 C6 C7 C2 -0.3(3)
C5 C6 C7 O1 179.5(2)
C3 C2 C7 C6 0.0(3)
N1 C2 C7 C6 -179.4(2)
C3 C2 C7 O1 -179.84(19)
N1 C2 C7 O1 0.8(2)
C1 O1 C7 C6 179.5(2)
C1 O1 C7 C2 -0.7(2)
N1 C1 C8 C13 54.3(3)
O1 C1 C8 C13 -125.7(2)
N1 C1 C8 C9 -126.7(3)
O1 C1 C8 C9 53.4(3)
C13 C8 C9 C10 0.3(3)
C1 C8 C9 C10 -178.7(2)
C13 C8 C9 C14 -177.1(2)
C1 C8 C9 C14 3.9(3)
C8 C9 C10 C11 0.0(4)
C14 C9 C10 C11 177.4(2)
C9 C10 C11 C12 -0.2(4)
C10 C11 C12 C13 0.0(4)
C11 C12 C13 C8 0.4(4)
C11 C12 C13 C22 179.7(2)
C9 C8 C13 C12 -0.5(3)
C1 C8 C13 C12 178.5(2)
C9 C8 C13 C22 -179.8(2)
C1 C8 C13 C22 -0.8(3)
C10 C9 C14 C15 24.8(4)
C8 C9 C14 C15 -157.9(2)
C9 C14 C15 C16 179.4(2)
C14 C15 C16 C17 -0.7(4)
C14 C15 C16 C21 -179.6(2)
C21 C16 C17 C18 0.2(4)
C15 C16 C17 C18 -178.8(3)
C16 C17 C18 C19 0.0(5)
C17 C18 C19 C20 -0.2(5)
C18 C19 C20 C21 0.2(5)
C19 C20 C21 C16 -0.1(5)
C17 C16 C21 C20 -0.1(4)
C15 C16 C21 C20 178.8(2)
